data_4516096
loop_
_publ_author_name
'Yaragorla, Srinivasarao'
'Bag, Debojyoti'
'Dada, Ravikrishna'
'Jose, K. V. Jovan'

_publ_section_title
;
 Iodo-Cycloisomerization of Aryl(indol-3-yl)methane-Tethered Propargyl
 Alcohols to 3-Iodocarbazoles via Selective 1,2-Alkyl Migration.
;
_journal_issue 11
_journal_name_full 'ACS omega'
_journal_page_first 15024
_journal_page_last 15034
_journal_paper_doi 10.1021/acsomega.8b02393
_journal_volume 3
_journal_year 2018
_chemical_formula_moiety 'C36 H27 I N2 O'
_chemical_formula_sum 'C36 H27 I N2 O'
_chemical_formula_weight 630.49
_space_group_crystal_system monoclinic
_space_group_IT_number 14
_space_group_name_Hall '-P 2ybc'
_space_group_name_H-M_alt 'P 1 21/c 1'
_atom_sites_solution_hydrogens geom
_audit_creation_method SHELXL-2014/7
_cell_angle_alpha 90
_cell_angle_beta 92.120(4)
_cell_angle_gamma 90
_cell_formula_units_Z 4
_cell_length_a 15.8788(8)
_cell_length_b 9.3570(4)
_cell_length_c 21.2905(9)
_cell_measurement_reflns_used 1029
_cell_measurement_temperature 293(2)
_cell_measurement_theta_max 59.6380
_cell_measurement_theta_min 4.1510
_cell_volume 3161.1(2)
_computing_cell_refinement 'CrysAlisPro 1.171.38.46 (Rigaku OD, 2015)'
_computing_data_collection 'CrysAlisPro 1.171.38.46 (Rigaku OD, 2015)'
_computing_data_reduction 'CrysAlisPro 1.171.38.46 (Rigaku OD, 2015)'
_computing_structure_refinement 'SHELXL-2014/7 (Sheldrick, 2014)'
_diffrn_ambient_temperature 293(2)
_diffrn_measured_fraction_theta_full 0.999
_diffrn_measured_fraction_theta_max 0.999
_diffrn_measurement_device_type 'Xcalibur, Eos, Gemini'
_diffrn_measurement_method '\w scans'
_diffrn_radiation_type CuK\a
_diffrn_radiation_wavelength 1.54184
_diffrn_reflns_av_R_equivalents 0.0886
_diffrn_reflns_av_unetI/netI 0.1442
_diffrn_reflns_Laue_measured_fraction_full 0.999
_diffrn_reflns_Laue_measured_fraction_max 0.999
_diffrn_reflns_limit_h_max 18
_diffrn_reflns_limit_h_min -16
_diffrn_reflns_limit_k_max 11
_diffrn_reflns_limit_k_min -6
_diffrn_reflns_limit_l_max 22
_diffrn_reflns_limit_l_min -25
_diffrn_reflns_number 11205
_diffrn_reflns_point_group_measured_fraction_full 0.999
_diffrn_reflns_point_group_measured_fraction_max 0.999
_diffrn_reflns_theta_full 66.577
_diffrn_reflns_theta_max 66.577
_diffrn_reflns_theta_min 5.090
_exptl_absorpt_coefficient_mu 8.175
_exptl_absorpt_correction_T_max 0.3208
_exptl_absorpt_correction_T_min 0.2917
_exptl_absorpt_correction_type multi-scan
_exptl_absorpt_process_details sadbas
_exptl_crystal_colour COLOURLESS
_exptl_crystal_density_diffrn 1.325
_exptl_crystal_description NEEDLE
_exptl_crystal_F_000 1272
_exptl_crystal_size_max 0.200
_exptl_crystal_size_mid 0.200
_exptl_crystal_size_min 0.180
_refine_diff_density_max 0.772
_refine_diff_density_min -0.475
_refine_diff_density_rms 0.118
_refine_ls_extinction_method none
_refine_ls_goodness_of_fit_ref 0.995
_refine_ls_hydrogen_treatment constr
_refine_ls_matrix_type full
_refine_ls_number_parameters 364
_refine_ls_number_reflns 5563
_refine_ls_number_restraints 0
_refine_ls_restrained_S_all 0.995
_refine_ls_R_factor_all 0.1362
_refine_ls_R_factor_gt 0.0746
_refine_ls_shift/su_max 0.000
_refine_ls_shift/su_mean 0.000
_refine_ls_structure_factor_coef Fsqd
_refine_ls_weighting_details 'w=1/[\s^2^(Fo^2^)+(0.0762P)^2^] where P=(Fo^2^+2Fc^2^)/3'
_refine_ls_weighting_scheme calc
_refine_ls_wR_factor_gt 0.1787
_refine_ls_wR_factor_ref 0.2304
_reflns_Friedel_coverage 0.000
_reflns_number_gt 3027
_reflns_number_total 5563
_reflns_threshold_expression 'I > 2\s(I)'
_cod_data_source_file ao8b02393_si_004.cif
_cod_data_source_block shelx
_cod_original_sg_symbol_H-M 'P 21/c'
_cod_database_code 4516096
_shelx_shelxl_version_number 2014/7
_shelx_space_group_comment
;
The symmetry employed for this shelxl refinement is uniquely defined
by the following loop, which should always be used as a source of
symmetry information in preference to the above space-group names.
They are only intended as comments.
;
_shelx_estimated_absorpt_t_min 0.292
_shelx_estimated_absorpt_t_max 0.321

loop_
_space_group_symop_operation_xyz
'x, y, z'
'-x, y+1/2, -z+1/2'
'-x, -y, -z'
'x, -y-1/2, z-1/2'

loop_
_atom_site_label
_atom_site_type_symbol
_atom_site_fract_x
_atom_site_fract_y
_atom_site_fract_z
_atom_site_U_iso_or_equiv
_atom_site_adp_type
_atom_site_occupancy
_atom_site_site_symmetry_order
_atom_site_calc_flag
_atom_site_refinement_flags_posn
_atom_site_refinement_flags_adp
I37 I 0.14430(5) 0.43173(9) 0.43027(4) 0.0659(3) Uani 1 1 d . .
N36 N 0.5377(5) 0.8105(9) 0.5341(4) 0.0503(19) Uani 1 1 d . .
N9 N 0.3847(5) 0.4928(9) 0.6668(4) 0.055(2) Uani 1 1 d . .
C10 C 0.3501(6) 0.5830(10) 0.5562(4) 0.044(2) Uani 1 1 d . .
C8 C 0.3392(6) 0.4991(10) 0.6099(5) 0.048(2) Uani 1 1 d . .
C22 C 0.4189(6) 0.8230(10) 0.5882(4) 0.044(2) Uani 1 1 d . .
C14 C 0.4170(6) 0.6915(11) 0.5533(5) 0.048(2) Uani 1 1 d . .
C17 C 0.4945(6) 0.8942(10) 0.5754(4) 0.047(2) Uani 1 1 d . .
C7 C 0.2693(6) 0.4059(10) 0.6141(4) 0.047(2) Uani 1 1 d . .
C13 C 0.2134(6) 0.3823(11) 0.5631(5) 0.052(2) Uani 1 1 d . .
C31 C 0.2981(6) 0.6520(12) 0.4475(5) 0.053(2) Uani 1 1 d . .
C15 C 0.4895(6) 0.6905(11) 0.5213(5) 0.051(2) Uani 1 1 d . .
H15 H 0.5048 0.6179 0.4942 0.061 Uiso 1 1 calc R U
C11 C 0.2922(5) 0.5629(10) 0.5055(4) 0.044(2) Uani 1 1 d . .
C12 C 0.2269(6) 0.4617(10) 0.5098(5) 0.051(2) Uani 1 1 d . .
C18 C 0.5158(6) 1.0276(11) 0.6013(5) 0.056(3) Uani 1 1 d . .
H18 H 0.5652 1.0740 0.5909 0.068 Uiso 1 1 calc R U
C1 C 0.3469(7) 0.4016(11) 0.7067(5) 0.055(2) Uani 1 1 d . .
C24 C 0.1482(6) 0.2703(12) 0.5676(5) 0.051(2) Uani 1 1 d . .
C23 C 0.6209(6) 0.8387(12) 0.5111(5) 0.060(3) Uani 1 1 d . .
H23A H 0.6282 0.9398 0.5057 0.089 Uiso 1 1 calc R U
H23B H 0.6269 0.7915 0.4715 0.089 Uiso 1 1 calc R U
H23C H 0.6629 0.8035 0.5408 0.089 Uiso 1 1 calc R U
C32 C 0.3375(8) 0.5978(14) 0.3953(5) 0.071(3) Uani 1 1 d . .
H32 H 0.3646 0.5098 0.3977 0.086 Uiso 1 1 calc R U
C6 C 0.2715(7) 0.3435(12) 0.6769(5) 0.055(2) Uani 1 1 d . .
C29 C 0.1694(7) 0.1289(11) 0.5672(5) 0.059(3) Uani 1 1 d . .
H29 H 0.2254 0.1040 0.5618 0.071 Uiso 1 1 calc R U
C21 C 0.3655(7) 0.8849(12) 0.6295(5) 0.061(3) Uani 1 1 d . .
H21 H 0.3156 0.8403 0.6399 0.073 Uiso 1 1 calc R U
C25 C 0.0623(6) 0.3062(13) 0.5735(6) 0.063(3) Uani 1 1 d . .
H25 H 0.0454 0.4014 0.5721 0.075 Uiso 1 1 calc R U
C36 C 0.2629(7) 0.7876(12) 0.4438(6) 0.067(3) Uani 1 1 d . .
H36 H 0.2401 0.8290 0.4790 0.081 Uiso 1 1 calc R U
C20 C 0.3886(8) 1.0173(12) 0.6557(6) 0.069(3) Uani 1 1 d . .
H20 H 0.3526 1.0600 0.6836 0.083 Uiso 1 1 calc R U
C19 C 0.4618(7) 1.0870(12) 0.6420(6) 0.070(3) Uani 1 1 d . .
H19 H 0.4745 1.1747 0.6606 0.084 Uiso 1 1 calc R U
C28 C 0.1113(8) 0.0215(13) 0.5746(6) 0.072(3) Uani 1 1 d . .
H28 H 0.1284 -0.0736 0.5741 0.087 Uiso 1 1 calc R U
C27 C 0.0265(8) 0.0552(13) 0.5830(6) 0.070(3) Uani 1 1 d . .
C2 C 0.3713(9) 0.3626(13) 0.7680(5) 0.073(3) Uani 1 1 d . .
H2 H 0.4206 0.3972 0.7873 0.087 Uiso 1 1 calc R U
C26 C 0.0034(7) 0.1985(14) 0.5814(7) 0.079(4) Uani 1 1 d . .
H26 H -0.0529 0.2229 0.5857 0.094 Uiso 1 1 calc R U
C38 C 0.4642(7) 0.5602(13) 0.6836(6) 0.070(3) Uani 1 1 d . .
H38A H 0.4966 0.5713 0.6467 0.105 Uiso 1 1 calc R U
H38B H 0.4949 0.5018 0.7136 0.105 Uiso 1 1 calc R U
H38C H 0.4541 0.6524 0.7016 0.105 Uiso 1 1 calc R U
C5 C 0.2182(8) 0.2529(13) 0.7097(5) 0.068(3) Uani 1 1 d . .
H5 H 0.1683 0.2181 0.6913 0.082 Uiso 1 1 calc R U
C34 C 0.2990(8) 0.8043(17) 0.3347(6) 0.084(4) Uani 1 1 d . .
H34 H 0.2983 0.8541 0.2969 0.101 Uiso 1 1 calc R U
C4 C 0.2440(8) 0.2167(14) 0.7724(6) 0.071(3) Uani 1 1 d . .
H4 H 0.2106 0.1567 0.7958 0.086 Uiso 1 1 calc R U
C35 C 0.2620(8) 0.8620(15) 0.3863(8) 0.086(4) Uani 1 1 d . .
H35 H 0.2362 0.9511 0.3833 0.103 Uiso 1 1 calc R U
C3 C 0.3185(11) 0.2699(14) 0.7989(5) 0.089(5) Uani 1 1 d . .
H3 H 0.3341 0.2419 0.8396 0.106 Uiso 1 1 calc R U
C33 C 0.3363(9) 0.6756(18) 0.3392(6) 0.089(4) Uani 1 1 d . .
H33 H 0.3618 0.6375 0.3043 0.107 Uiso 1 1 calc R U
C30 C -0.0401(10) -0.0619(16) 0.5919(8) 0.112(6) Uani 1 1 d . .
H30A H -0.0214 -0.1496 0.5735 0.168 Uiso 1 1 calc R U
H30B H -0.0925 -0.0332 0.5717 0.168 Uiso 1 1 calc R U
H30C H -0.0480 -0.0761 0.6359 0.168 Uiso 1 1 calc R U
O98 O 0.113(3) 0.665(3) 0.6956(15) 0.44(3) Uani 1 1 d . .
C77 C 0.054(4) 0.738(6) 0.730(2) 0.46(5) Uani 1 1 d . .

loop_
_atom_site_aniso_label
_atom_site_aniso_U_11
_atom_site_aniso_U_22
_atom_site_aniso_U_33
_atom_site_aniso_U_23
_atom_site_aniso_U_13
_atom_site_aniso_U_12
I37 0.0630(4) 0.0717(5) 0.0621(4) 0.0030(4) -0.0114(3) -0.0188(4)
N36 0.050(4) 0.044(4) 0.057(5) -0.001(4) -0.003(4) -0.005(4)
N9 0.059(5) 0.046(4) 0.059(5) 0.000(4) -0.011(4) -0.005(4)
C10 0.048(4) 0.041(5) 0.045(5) -0.008(4) 0.005(4) -0.003(4)
C8 0.056(5) 0.036(5) 0.052(6) -0.005(4) -0.004(4) 0.010(4)
C22 0.046(4) 0.034(4) 0.050(5) -0.007(4) -0.003(4) 0.008(4)
C14 0.046(5) 0.046(5) 0.052(5) 0.000(5) -0.005(4) -0.006(4)
C17 0.053(5) 0.038(5) 0.048(5) -0.003(4) -0.007(4) -0.001(4)
C7 0.048(5) 0.045(5) 0.048(5) 0.003(4) 0.009(4) 0.005(4)
C13 0.048(5) 0.048(5) 0.061(6) -0.004(5) 0.015(4) -0.008(4)
C31 0.050(5) 0.060(6) 0.048(6) 0.014(5) -0.001(4) -0.017(5)
C15 0.050(5) 0.045(5) 0.057(6) -0.002(5) 0.007(4) -0.008(4)
C11 0.041(4) 0.044(5) 0.048(5) 0.002(5) 0.007(4) 0.000(4)
C12 0.050(5) 0.043(5) 0.059(6) 0.004(5) -0.006(4) -0.002(4)
C18 0.055(5) 0.046(6) 0.067(7) 0.001(5) -0.017(5) -0.005(5)
C1 0.075(6) 0.045(6) 0.045(5) -0.001(4) 0.004(5) -0.003(5)
C24 0.044(5) 0.059(6) 0.050(5) 0.005(5) 0.006(4) -0.009(5)
C23 0.047(5) 0.062(7) 0.071(7) 0.012(6) 0.003(5) -0.004(5)
C32 0.082(8) 0.072(8) 0.059(7) 0.002(6) 0.001(6) -0.014(7)
C6 0.060(6) 0.057(6) 0.049(6) -0.003(5) 0.008(5) 0.007(5)
C29 0.057(6) 0.044(5) 0.077(7) 0.002(5) 0.008(5) -0.006(5)
C21 0.056(5) 0.051(6) 0.075(7) 0.002(6) 0.005(5) 0.005(5)
C25 0.051(5) 0.056(6) 0.082(8) 0.002(6) 0.006(5) -0.008(5)
C36 0.061(6) 0.055(7) 0.085(8) 0.010(6) -0.005(6) -0.006(5)
C20 0.081(8) 0.058(7) 0.068(7) -0.010(6) 0.003(6) 0.026(6)
C19 0.075(7) 0.056(7) 0.077(8) -0.021(6) -0.020(6) -0.002(6)
C28 0.083(8) 0.053(7) 0.082(8) 0.009(6) 0.015(7) -0.009(6)
C27 0.075(7) 0.065(7) 0.069(7) -0.003(6) 0.009(6) -0.034(6)
C2 0.104(9) 0.059(7) 0.053(7) -0.009(6) -0.017(6) 0.009(7)
C26 0.050(6) 0.077(9) 0.108(10) 0.008(8) 0.002(6) -0.010(6)
C38 0.060(6) 0.075(8) 0.073(7) 0.019(7) -0.016(5) -0.017(6)
C5 0.074(7) 0.071(8) 0.060(7) -0.002(6) 0.007(6) -0.003(6)
C34 0.075(8) 0.107(12) 0.068(8) 0.027(8) -0.020(7) -0.038(8)
C4 0.082(8) 0.075(8) 0.058(7) 0.005(6) 0.016(6) -0.005(7)
C35 0.071(7) 0.063(8) 0.121(12) 0.035(9) -0.032(8) -0.010(7)
C3 0.160(15) 0.065(8) 0.041(6) 0.019(6) 0.002(8) 0.004(9)
C33 0.095(10) 0.106(12) 0.066(8) 0.021(8) 0.005(7) -0.018(9)
C30 0.103(11) 0.112(13) 0.120(13) 0.021(11) -0.003(9) -0.066(10)
O98 0.75(8) 0.24(3) 0.31(4) -0.08(3) -0.18(4) 0.25(4)
C77 0.56(8) 0.56(9) 0.26(5) 0.28(5) 0.15(5) 0.42(7)

loop_
_atom_type_symbol
_atom_type_description
_atom_type_scat_dispersion_real
_atom_type_scat_dispersion_imag
_atom_type_scat_source
C C 0.0181 0.0091 'International Tables Vol C Tables 4.2.6.8 and 6.1.1.4'
H H 0.0000 0.0000 'International Tables Vol C Tables 4.2.6.8 and 6.1.1.4'
I I -0.3257 6.8362 'International Tables Vol C Tables 4.2.6.8 and 6.1.1.4'
N N 0.0311 0.0180 'International Tables Vol C Tables 4.2.6.8 and 6.1.1.4'
O O 0.0492 0.0322 'International Tables Vol C Tables 4.2.6.8 and 6.1.1.4'

loop_
_geom_angle_atom_site_label_1
_geom_angle_atom_site_label_2
_geom_angle_atom_site_label_3
_geom_angle
C17 N36 C15 107.6(8)
C17 N36 C23 126.4(9)
C15 N36 C23 125.9(9)
C1 N9 C8 110.2(9)
C1 N9 C38 121.4(9)
C8 N9 C38 128.3(9)
C8 C10 C11 117.0(9)
C8 C10 C14 122.1(9)
C11 C10 C14 120.8(9)
N9 C8 C10 131.2(9)
N9 C8 C7 107.5(9)
C10 C8 C7 121.2(9)
C21 C22 C17 118.4(9)
C21 C22 C14 133.7(10)
C17 C22 C14 107.9(8)
C15 C14 C22 105.2(9)
C15 C14 C10 130.0(9)
C22 C14 C10 124.8(9)
N36 C17 C18 129.6(9)
N36 C17 C22 107.6(8)
C18 C17 C22 122.7(9)
C13 C7 C8 121.7(9)
C13 C7 C6 130.1(9)
C8 C7 C6 108.3(9)
C12 C13 C7 116.2(9)
C12 C13 C24 124.5(10)
C7 C13 C24 119.2(9)
C36 C31 C32 118.7(11)
C36 C31 C11 121.3(10)
C32 C31 C11 120.0(10)
C14 C15 N36 111.7(9)
C14 C15 H15 124.2
N36 C15 H15 124.2
C10 C11 C12 120.2(9)
C10 C11 C31 120.1(8)
C12 C11 C31 119.7(8)
C13 C12 C11 123.5(9)
C13 C12 I37 118.3(7)
C11 C12 I37 118.2(7)
C19 C18 C17 117.8(10)
C19 C18 H18 121.1
C17 C18 H18 121.1
N9 C1 C2 129.4(11)
N9 C1 C6 109.9(9)
C2 C1 C6 120.7(10)
C29 C24 C25 118.0(10)
C29 C24 C13 120.9(9)
C25 C24 C13 121.1(10)
N36 C23 H23A 109.5
N36 C23 H23B 109.5
H23A C23 H23B 109.5
N36 C23 H23C 109.5
H23A C23 H23C 109.5
H23B C23 H23C 109.5
C31 C32 C33 120.0(13)
C31 C32 H32 120.0
C33 C32 H32 120.0
C5 C6 C1 121.1(10)
C5 C6 C7 134.8(11)
C1 C6 C7 104.1(9)
C24 C29 C28 122.7(11)
C24 C29 H29 118.6
C28 C29 H29 118.6
C22 C21 C20 117.9(10)
C22 C21 H21 121.0
C20 C21 H21 121.0
C26 C25 C24 119.6(11)
C26 C25 H25 120.2
C24 C25 H25 120.2
C31 C36 C35 119.6(13)
C31 C36 H36 120.2
C35 C36 H36 120.2
C19 C20 C21 123.2(11)
C19 C20 H20 118.4
C21 C20 H20 118.4
C18 C19 C20 119.9(10)
C18 C19 H19 120.0
C20 C19 H19 120.0
C29 C28 C27 120.1(12)
C29 C28 H28 120.0
C27 C28 H28 120.0
C26 C27 C28 118.0(10)
C26 C27 C30 120.5(12)
C28 C27 C30 121.5(13)
C3 C2 C1 117.0(12)
C3 C2 H2 121.5
C1 C2 H2 121.5
C25 C26 C27 121.6(11)
C25 C26 H26 119.2
C27 C26 H26 119.2
N9 C38 H38A 109.5
N9 C38 H38B 109.5
H38A C38 H38B 109.5
N9 C38 H38C 109.5
H38A C38 H38C 109.5
H38B C38 H38C 109.5
C6 C5 C4 116.9(12)
C6 C5 H5 121.5
C4 C5 H5 121.5
C33 C34 C35 119.7(13)
C33 C34 H34 120.1
C35 C34 H34 120.1
C3 C4 C5 120.6(11)
C3 C4 H4 119.7
C5 C4 H4 119.7
C34 C35 C36 120.6(13)
C34 C35 H35 119.7
C36 C35 H35 119.7
C4 C3 C2 123.7(11)
C4 C3 H3 118.2
C2 C3 H3 118.2
C34 C33 C32 121.3(15)
C34 C33 H33 119.4
C32 C33 H33 119.4
C27 C30 H30A 109.5
C27 C30 H30B 109.5
H30A C30 H30B 109.5
C27 C30 H30C 109.5
H30A C30 H30C 109.5
H30B C30 H30C 109.5

loop_
_geom_bond_atom_site_label_1
_geom_bond_atom_site_label_2
_geom_bond_distance
I37 C12 2.121(10)
N36 C17 1.378(12)
N36 C15 1.380(12)
N36 C23 1.451(12)
N9 C1 1.360(13)
N9 C8 1.388(13)
N9 C38 1.445(13)
C10 C8 1.402(13)
C10 C11 1.404(13)
C10 C14 1.472(12)
C8 C7 1.417(14)
C22 C21 1.373(14)
C22 C17 1.408(13)
C22 C14 1.437(13)
C14 C15 1.360(13)
C17 C18 1.401(13)
C7 C13 1.396(14)
C7 C6 1.457(14)
C13 C12 1.380(14)
C13 C24 1.477(13)
C31 C36 1.387(15)
C31 C32 1.391(16)
C31 C11 1.496(13)
C15 H15 0.9300
C11 C12 1.410(13)
C18 C19 1.361(16)
C18 H18 0.9300
C1 C2 1.396(15)
C1 C6 1.440(15)
C24 C29 1.366(15)
C24 C25 1.415(14)
C23 H23A 0.9600
C23 H23B 0.9600
C23 H23C 0.9600
C32 C33 1.398(17)
C32 H32 0.9300
C6 C5 1.402(15)
C29 C28 1.377(15)
C29 H29 0.9300
C21 C20 1.401(16)
C21 H21 0.9300
C25 C26 1.390(15)
C25 H25 0.9300
C36 C35 1.407(17)
C36 H36 0.9300
C20 C19 1.373(17)
C20 H20 0.9300
C19 H19 0.9300
C28 C27 1.400(17)
C28 H28 0.9300
C27 C26 1.391(17)
C27 C30 1.540(15)
C2 C3 1.388(18)
C2 H2 0.9300
C26 H26 0.9300
C38 H38A 0.9600
C38 H38B 0.9600
C38 H38C 0.9600
C5 C4 1.423(16)
C5 H5 0.9300
C34 C33 1.34(2)
C34 C35 1.38(2)
C34 H34 0.9300
C4 C3 1.383(19)
C4 H4 0.9300
C35 H35 0.9300
C3 H3 0.9300
C33 H33 0.9300
C30 H30A 0.9600
C30 H30B 0.9600
C30 H30C 0.9600
O98 C77 1.38(5)
